data_7704837
loop_
_publ_author_name
'de Souza, Isabela Cristina Aguiar'
'Santana, Savyo de Souza'
'G\'omez, Javier G'
'Guedes, Guilherme P.'
'Madureira, Jo\~ao'
'Quintal, Susana Maria de Ornelas'
'Lanznaster, Mauricio'

_publ_section_title
;
 Investigation of cobalt(III)-phenylalanine complexes for
 hypoxia-activated drug delivery.
;
_journal_issue 45
_journal_name_full 'Dalton transactions (Cambridge, England : 2003)'
_journal_page_first 16425
_journal_page_last 16439
_journal_paper_doi 10.1039/d0dt01389g
_journal_volume 49
_journal_year 2020
_chemical_absolute_configuration ad
_chemical_formula_moiety 'C23 H28 Co N5 O2, 2(Cl O4)'
_chemical_formula_sum 'C23 H28 Cl2 Co N5 O10'
_chemical_formula_weight 664.33
_space_group_crystal_system triclinic
_space_group_IT_number 1
_space_group_name_Hall 'P 1'
_space_group_name_H-M_alt 'P 1'
_atom_sites_solution_hydrogens geom
_atom_sites_solution_primary iterative
_audit_creation_date 2019-09-11
_audit_creation_method
;
Olex2 1.2
(compiled 2018.05.29 svn.r3508 for OlexSys, GUI svn.r5506)
;
_audit_update_record
;
2020-03-17 deposited with the CCDC.	2020-07-14 downloaded from the CCDC.
;
_cell_angle_alpha 71.076(6)
_cell_angle_beta 86.884(5)
_cell_angle_gamma 89.537(5)
_cell_formula_units_Z 1
_cell_length_a 6.5320(11)
_cell_length_b 9.9881(18)
_cell_length_c 11.068(2)
_cell_measurement_reflns_used 9864
_cell_measurement_temperature 273(2)
_cell_measurement_theta_max 26.39
_cell_measurement_theta_min 3.34
_cell_volume 682.0(2)
_computing_molecular_graphics 'Olex2 (Dolomanov et al., 2009)'
_computing_publication_material 'Olex2 (Dolomanov et al., 2009)'
_computing_structure_refinement 'ShelXL (Sheldrick, 2015)'
_computing_structure_solution 'olex2.solve (Bourhis et al., 2015)'
_diffrn_ambient_temperature 273.15
_diffrn_measured_fraction_theta_full 0.984
_diffrn_measured_fraction_theta_max 0.985
_diffrn_measurement_device_type 'Bruker APEX-II CCD'
_diffrn_measurement_method '\f and \w scans'
_diffrn_radiation_type MoK\a
_diffrn_radiation_wavelength 0.71073
_diffrn_reflns_av_R_equivalents 0.0226
_diffrn_reflns_av_unetI/netI 0.0198
_diffrn_reflns_Laue_measured_fraction_full 0.984
_diffrn_reflns_Laue_measured_fraction_max 0.985
_diffrn_reflns_limit_h_max 8
_diffrn_reflns_limit_h_min -8
_diffrn_reflns_limit_k_max 12
_diffrn_reflns_limit_k_min -12
_diffrn_reflns_limit_l_max 13
_diffrn_reflns_limit_l_min -13
_diffrn_reflns_number 46056
_diffrn_reflns_point_group_measured_fraction_full 0.984
_diffrn_reflns_point_group_measured_fraction_max 0.985
_diffrn_reflns_theta_full 26.000
_diffrn_reflns_theta_max 26.393
_diffrn_reflns_theta_min 2.391
_diffrn_standards_number 0
_exptl_absorpt_coefficient_mu 0.890
_exptl_absorpt_correction_T_max 0.7454
_exptl_absorpt_correction_T_min 0.7082
_exptl_absorpt_correction_type multi-scan
_exptl_absorpt_process_details
'SADABS-2016/2 (Bruker,2016/2) was used for absorption correction. wR2(int) was 0.0766 before and 0.0639 after correction. The Ratio of minimum to maximum transmission is 0.9501. The \l/2 correction factor is Not present.'
_exptl_crystal_colour 'clear orange'
_exptl_crystal_colour_lustre clear
_exptl_crystal_colour_primary orange
_exptl_crystal_density_diffrn 1.618
_exptl_crystal_description block
_exptl_crystal_F_000 342
_exptl_crystal_recrystallization_method 'Re-crystallisation from solvent'
_exptl_crystal_size_max 0.321
_exptl_crystal_size_mid 0.291
_exptl_crystal_size_min 0.19
_refine_diff_density_max 0.353
_refine_diff_density_min -0.328
_refine_diff_density_rms 0.045
_refine_ls_abs_structure_details
;
 Refined as an inversion twin.
;
_refine_ls_abs_structure_Flack 0.022(11)
_refine_ls_extinction_method none
_refine_ls_goodness_of_fit_ref 1.044
_refine_ls_hydrogen_treatment constr
_refine_ls_matrix_type full
_refine_ls_number_parameters 371
_refine_ls_number_reflns 5340
_refine_ls_number_restraints 3
_refine_ls_restrained_S_all 1.044
_refine_ls_R_factor_all 0.0249
_refine_ls_R_factor_gt 0.0247
_refine_ls_shift/su_max 0.000
_refine_ls_shift/su_mean 0.000
_refine_ls_structure_factor_coef Fsqd
_refine_ls_weighting_details 'w=1/[\s^2^(Fo^2^)+(0.0452P)^2^+0.1431P] where P=(Fo^2^+2Fc^2^)/3'
_refine_ls_weighting_scheme calc
_refine_ls_wR_factor_gt 0.0657
_refine_ls_wR_factor_ref 0.0660
_reflns_Friedel_coverage 1.000
_reflns_Friedel_fraction_full 0.984
_reflns_Friedel_fraction_max 0.985
_reflns_number_gt 5303
_reflns_number_total 5340
_reflns_threshold_expression 'I > 2\s(I)'
_cod_data_source_file d0dt01389g2.cif
_cod_data_source_block mo_141p1_0m_b
_cod_depositor_comments 'Adding full bibliography for 7704835--7704838.cif.'
_cod_database_code 7704837
_shelx_shelxl_version_number 2014/7
_shelx_space_group_comment
;
The symmetry employed for this shelxl refinement is uniquely defined
by the following loop, which should always be used as a source of
symmetry information in preference to the above space-group names.
They are only intended as comments.
;
_shelx_estimated_absorpt_t_max 0.849
_shelx_estimated_absorpt_t_min 0.763
_olex2_refinement_description
;
1. Twinned data refinement
 Scales: 0.978(11)
 0.022(11)
2. Fixed Uiso
 At 1.2 times of:
  All C(H) groups, All C(H,H) groups, All N(H) groups, All N(H,H) groups
3.a Ternary CH refined with riding coordinates:
 N3(H3), N2(H2), C16(H16)
3.b Secondary CH2 refined with riding coordinates:
 N5(H5A,H5B), C9(H9A,H9B), C17(H17A,H17B), C8(H8A,H8B), C6(H6A,H6B), C7(H7A,H7B)
3.c Aromatic/amide H refined with riding coordinates:
 C14(H14), C11(H11), C2(H2A), C12(H12), C13(H13), C1(H1), C23(H23), C19(H19),
 C3(H3A), C20(H20), C4(H4), C22(H22), C21(H21)
;
_olex2_submission_special_instructions 'No special instructions were received'

loop_
_space_group_symop_operation_xyz
'x, y, z'

loop_
_atom_site_label
_atom_site_type_symbol
_atom_site_fract_x
_atom_site_fract_y
_atom_site_fract_z
_atom_site_U_iso_or_equiv
_atom_site_adp_type
_atom_site_occupancy
_atom_site_site_symmetry_order
_atom_site_calc_flag
_atom_site_refinement_flags_posn
_atom_site_refinement_flags_adp
_atom_site_refinement_flags_occupancy
_atom_site_disorder_assembly
_atom_site_disorder_group
Co1 Co 0.47866(2) 0.37705(2) 0.59301(2) 0.02042(9) Uani 1 1 d . . . . .
Cl2 Cl 0.13397(13) 0.81028(9) 0.61118(9) 0.0452(2) Uani 1 1 d . . . . .
Cl1 Cl 0.77468(18) 0.36103(13) 0.16022(9) 0.0606(3) Uani 1 1 d . . . . .
O1 O 0.7608(3) 0.4177(2) 0.5515(2) 0.0281(5) Uani 1 1 d . . . . .
N4 N 0.5600(4) 0.1987(3) 0.7187(2) 0.0224(5) Uani 1 1 d . . . . .
N1 N 0.4541(5) 0.4657(3) 0.7230(3) 0.0319(6) Uani 1 1 d . . . . .
N5 N 0.4394(4) 0.5583(3) 0.4592(3) 0.0263(5) Uani 1 1 d . . . . .
H5A H 0.3340 0.5514 0.4137 0.032 Uiso 1 1 calc R . . . .
H5B H 0.4113 0.6250 0.4946 0.032 Uiso 1 1 calc R . . . .
O2 O 0.9873(3) 0.5529(3) 0.4090(2) 0.0438(6) Uani 1 1 d . . . . .
N3 N 0.4597(5) 0.2627(3) 0.4771(3) 0.0331(6) Uani 1 1 d . . . . .
H3 H 0.5200 0.3169 0.3925 0.040 Uiso 1 1 calc R . . . .
C10 C 0.6009(4) 0.0945(3) 0.6680(3) 0.0255(5) Uani 1 1 d . . . . .
N2 N 0.1896(5) 0.3408(3) 0.6320(3) 0.0392(7) Uani 1 1 d . . . . .
H2 H 0.1176 0.4222 0.5766 0.047 Uiso 1 1 calc R . . . .
O10 O 0.0220(7) 0.9157(4) 0.5221(4) 0.0813(11) Uani 1 1 d . . . . .
C15 C 0.8094(4) 0.5210(3) 0.4474(3) 0.0278(5) Uani 1 1 d . . . . .
C14 C 0.5978(4) 0.1754(3) 0.8428(3) 0.0287(5) Uani 1 1 d . . . . .
H14 H 0.5711 0.2469 0.8780 0.034 Uiso 1 1 calc R . . . .
C9 C 0.5754(5) 0.1303(3) 0.5278(3) 0.0315(6) Uani 1 1 d . . . . .
H9A H 0.7093 0.1407 0.4832 0.038 Uiso 1 1 calc R . . . .
H9B H 0.5033 0.0535 0.5121 0.038 Uiso 1 1 calc R . . . .
O7 O 0.3420(6) 0.8046(4) 0.5641(4) 0.0769(10) Uani 1 1 d . . . . .
C16 C 0.6293(4) 0.5978(3) 0.3735(3) 0.0261(5) Uani 1 1 d . . . . .
H16 H 0.6139 0.5630 0.3013 0.031 Uiso 1 1 calc R . . . .
O4 O 0.5615(6) 0.3694(5) 0.2001(4) 0.0851(12) Uani 1 1 d . . . . .
C5 C 0.2812(7) 0.4315(4) 0.7982(3) 0.0549(11) Uani 1 1 d . . . . .
O6 O 0.7905(7) 0.2986(5) 0.0618(4) 0.0869(12) Uani 1 1 d . . . . .
C11 C 0.6735(5) -0.0352(3) 0.7404(3) 0.0374(7) Uani 1 1 d . . . . .
H11 H 0.6956 -0.1067 0.7045 0.045 Uiso 1 1 calc R . . . .
C18 C 0.4940(5) 0.8386(3) 0.2427(3) 0.0380(7) Uani 1 1 d . . . . .
C17 C 0.6660(5) 0.7574(3) 0.3196(3) 0.0359(6) Uani 1 1 d . . . . .
H17A H 0.6859 0.7929 0.3900 0.043 Uiso 1 1 calc R . . . .
H17B H 0.7915 0.7755 0.2656 0.043 Uiso 1 1 calc R . . . .
O9 O 0.1426(8) 0.8454(7) 0.7250(4) 0.1104(18) Uani 1 1 d . . . . .
O5 O 0.8484(8) 0.5021(5) 0.1111(4) 0.0969(14) Uani 1 1 d . . . . .
O3 O 0.8734(8) 0.2831(8) 0.2709(4) 0.1167(18) Uani 1 1 d . . . . .
C2 C 0.5762(14) 0.5929(5) 0.8520(5) 0.094(2) Uani 1 1 d . . . . .
H2A H 0.6783 0.6467 0.8702 0.112 Uiso 1 1 calc R . . . .
C8 C 0.2395(6) 0.2371(4) 0.4663(5) 0.0571(11) Uani 1 1 d . . . . .
H8A H 0.2224 0.1540 0.4405 0.069 Uiso 1 1 calc R . . . .
H8B H 0.1818 0.3177 0.4028 0.069 Uiso 1 1 calc R . . . .
O8 O 0.0468(8) 0.6753(4) 0.6361(6) 0.117(2) Uani 1 1 d . . . . .
C12 C 0.7129(6) -0.0577(4) 0.8670(4) 0.0454(8) Uani 1 1 d . . . . .
H12 H 0.7646 -0.1438 0.9168 0.054 Uiso 1 1 calc R . . . .
C13 C 0.6745(5) 0.0493(3) 0.9182(3) 0.0387(7) Uani 1 1 d . . . . .
H13 H 0.7003 0.0363 1.0031 0.046 Uiso 1 1 calc R . . . .
C1 C 0.5992(8) 0.5470(3) 0.7478(4) 0.0519(10) Uani 1 1 d . . . . .
H1 H 0.7165 0.5724 0.6937 0.062 Uiso 1 1 calc R . . . .
C23 C 0.4557(9) 0.9758(5) 0.2429(4) 0.0652(12) Uani 1 1 d . . . . .
H23 H 0.5361 1.0145 0.2903 0.078 Uiso 1 1 calc R . . . .
C6 C 0.1382(6) 0.3341(5) 0.7646(4) 0.0619(13) Uani 1 1 d . . . . .
H6A H 0.1526 0.2381 0.8217 0.074 Uiso 1 1 calc R . . . .
H6B H -0.0026 0.3629 0.7732 0.074 Uiso 1 1 calc R . . . .
C7 C 0.1335(5) 0.2150(4) 0.5953(6) 0.0625(13) Uani 1 1 d . . . . .
H7A H -0.0138 0.2089 0.5908 0.075 Uiso 1 1 calc R . . . .
H7B H 0.1798 0.1285 0.6572 0.075 Uiso 1 1 calc R . . . .
C19 C 0.3739(8) 0.7854(5) 0.1719(5) 0.0643(12) Uani 1 1 d . . . . .
H19 H 0.3966 0.6941 0.1701 0.077 Uiso 1 1 calc R . . . .
C3 C 0.3963(18) 0.5572(8) 0.9300(5) 0.120(4) Uani 1 1 d . . . . .
H3A H 0.3779 0.5873 1.0010 0.143 Uiso 1 1 calc R . . . .
C20 C 0.2172(10) 0.8653(7) 0.1019(6) 0.099(2) Uani 1 1 d . . . . .
H20 H 0.1374 0.8270 0.0540 0.119 Uiso 1 1 calc R . . . .
C4 C 0.2483(13) 0.4785(8) 0.9024(4) 0.099(3) Uani 1 1 d . . . . .
H4 H 0.1267 0.4566 0.9528 0.119 Uiso 1 1 calc R . . . .
C22 C 0.3006(11) 1.0562(7) 0.1743(5) 0.089(2) Uani 1 1 d . . . . .
H22 H 0.2774 1.1477 0.1758 0.106 Uiso 1 1 calc R . . . .
C21 C 0.1813(9) 0.9992(8) 0.1040(7) 0.098(2) Uani 1 1 d . . . . .
H21 H 0.0765 1.0520 0.0579 0.118 Uiso 1 1 calc R . . . .

loop_
_atom_site_aniso_label
_atom_site_aniso_U_11
_atom_site_aniso_U_22
_atom_site_aniso_U_33
_atom_site_aniso_U_23
_atom_site_aniso_U_13
_atom_site_aniso_U_12
Co1 0.01506(14) 0.01832(15) 0.02613(16) -0.00454(11) -0.00279(10) 0.00080(9)
Cl2 0.0429(5) 0.0330(4) 0.0583(5) -0.0134(3) -0.0002(4) 0.0045(3)
Cl1 0.0634(6) 0.0811(7) 0.0412(5) -0.0256(5) 0.0002(4) -0.0003(5)
O1 0.0173(11) 0.0282(11) 0.0327(11) -0.0014(9) -0.0027(9) 0.0027(9)
N4 0.0169(11) 0.0217(11) 0.0270(11) -0.0053(9) -0.0018(9) -0.0005(8)
N1 0.0407(16) 0.0224(12) 0.0307(13) -0.0063(10) -0.0031(11) 0.0123(11)
N5 0.0193(12) 0.0239(12) 0.0329(12) -0.0054(10) -0.0038(10) 0.0030(9)
O2 0.0198(10) 0.0447(13) 0.0538(14) 0.0009(11) 0.0039(9) 0.0003(9)
N3 0.0377(15) 0.0282(13) 0.0341(13) -0.0090(11) -0.0140(11) -0.0002(11)
C10 0.0198(12) 0.0243(12) 0.0316(13) -0.0079(10) -0.0023(10) -0.0004(9)
N2 0.0193(15) 0.0304(15) 0.0554(18) 0.0032(13) -0.0018(13) 0.0015(12)
O10 0.090(3) 0.062(2) 0.082(2) -0.0092(18) -0.017(2) 0.0309(19)
C15 0.0192(13) 0.0272(13) 0.0344(13) -0.0068(11) -0.0007(10) 0.0014(10)
C14 0.0286(14) 0.0284(13) 0.0280(13) -0.0077(10) -0.0016(10) 0.0026(10)
C9 0.0358(15) 0.0274(13) 0.0346(14) -0.0136(11) -0.0081(12) 0.0036(11)
O7 0.055(2) 0.075(2) 0.103(3) -0.034(2) 0.0126(18) 0.0066(17)
C16 0.0224(12) 0.0261(12) 0.0280(12) -0.0064(10) -0.0022(10) 0.0012(10)
O4 0.070(2) 0.125(3) 0.064(2) -0.037(2) 0.0043(18) -0.001(2)
C5 0.061(2) 0.057(2) 0.0347(17) -0.0012(15) 0.0090(16) 0.0368(19)
O6 0.110(3) 0.095(3) 0.073(2) -0.051(2) -0.002(2) 0.009(2)
C11 0.0428(17) 0.0258(14) 0.0444(17) -0.0122(12) -0.0063(13) 0.0090(12)
C18 0.0366(16) 0.0345(15) 0.0315(14) 0.0044(12) 0.0031(12) 0.0013(12)
C17 0.0330(15) 0.0266(14) 0.0403(16) 0.0003(12) -0.0027(12) -0.0042(11)
O9 0.116(4) 0.153(5) 0.086(3) -0.070(3) -0.026(3) 0.072(3)
O5 0.123(4) 0.099(3) 0.078(3) -0.044(2) 0.025(3) -0.033(3)
O3 0.097(3) 0.173(5) 0.069(3) -0.021(3) -0.031(2) 0.011(3)
C2 0.194(8) 0.046(2) 0.057(3) -0.031(2) -0.055(4) 0.036(3)
C8 0.047(2) 0.0426(19) 0.092(3) -0.029(2) -0.044(2) 0.0072(16)
O8 0.094(3) 0.057(2) 0.173(5) 0.006(3) -0.048(3) -0.032(2)
C12 0.057(2) 0.0292(15) 0.0442(18) -0.0018(13) -0.0143(15) 0.0143(14)
C13 0.0470(18) 0.0358(16) 0.0288(14) -0.0035(12) -0.0059(13) 0.0042(13)
C1 0.090(3) 0.0243(15) 0.0457(19) -0.0143(13) -0.0266(19) 0.0094(17)
C23 0.097(4) 0.055(2) 0.043(2) -0.0135(17) -0.009(2) 0.032(2)
C6 0.0283(18) 0.069(3) 0.061(2) 0.014(2) 0.0176(16) 0.0120(17)
C7 0.0220(16) 0.0285(16) 0.128(4) -0.010(2) -0.023(2) -0.0027(12)
C19 0.068(3) 0.046(2) 0.067(3) 0.0031(19) -0.032(2) -0.0029(19)
C3 0.233(10) 0.102(5) 0.041(3) -0.044(3) -0.037(4) 0.091(6)
C20 0.073(4) 0.093(4) 0.096(4) 0.024(3) -0.050(3) -0.018(3)
C4 0.136(6) 0.118(5) 0.033(2) -0.015(3) 0.012(3) 0.082(5)
C22 0.111(5) 0.077(4) 0.066(3) -0.008(3) -0.004(3) 0.059(4)
C21 0.062(3) 0.101(5) 0.088(4) 0.030(4) -0.012(3) 0.035(3)

loop_
_atom_type_symbol
_atom_type_description
_atom_type_scat_dispersion_real
_atom_type_scat_dispersion_imag
_atom_type_scat_source
C C 0.0033 0.0016 'International Tables Vol C Tables 4.2.6.8 and 6.1.1.4'
H H 0.0000 0.0000 'International Tables Vol C Tables 4.2.6.8 and 6.1.1.4'
Cl Cl 0.1484 0.1585 'International Tables Vol C Tables 4.2.6.8 and 6.1.1.4'
Co Co 0.3494 0.9721 'International Tables Vol C Tables 4.2.6.8 and 6.1.1.4'
N N 0.0061 0.0033 'International Tables Vol C Tables 4.2.6.8 and 6.1.1.4'
O O 0.0106 0.0060 'International Tables Vol C Tables 4.2.6.8 and 6.1.1.4'

loop_
_geom_angle_atom_site_label_1
_geom_angle_atom_site_label_2
_geom_angle_atom_site_label_3
_geom_angle
_geom_angle_site_symmetry_1
_geom_angle_site_symmetry_3
_geom_angle_publ_flag
O1 Co1 N4 87.42(10) . . ?
O1 Co1 N1 95.98(12) . . ?
O1 Co1 N5 84.39(10) . . ?
O1 Co1 N3 93.74(12) . . ?
O1 Co1 N2 178.39(13) . . ?
N4 Co1 N3 84.67(11) . . ?
N1 Co1 N4 90.87(10) . . ?
N1 Co1 N5 91.22(11) . . ?
N1 Co1 N3 169.11(13) . . ?
N1 Co1 N2 83.88(14) . . ?
N5 Co1 N4 171.72(11) . . ?
N5 Co1 N3 94.60(11) . . ?
N2 Co1 N4 94.18(11) . . ?
N2 Co1 N5 94.01(12) . . ?
N2 Co1 N3 86.54(15) . . ?
O10 Cl2 O7 111.3(3) . . ?
O9 Cl2 O10 108.9(3) . . ?
O9 Cl2 O7 106.8(3) . . ?
O8 Cl2 O10 111.4(3) . . ?
O8 Cl2 O7 107.2(3) . . ?
O8 Cl2 O9 111.1(4) . . ?
O6 Cl1 O4 110.0(3) . . ?
O5 Cl1 O4 106.1(3) . . ?
O5 Cl1 O6 109.1(3) . . ?
O3 Cl1 O4 106.2(3) . . ?
O3 Cl1 O6 113.3(3) . . ?
O3 Cl1 O5 111.8(4) . . ?
C15 O1 Co1 117.17(19) . . ?
C10 N4 Co1 113.7(2) . . ?
C10 N4 C14 118.5(3) . . ?
C14 N4 Co1 127.4(2) . . ?
C5 N1 Co1 114.1(3) . . ?
C5 N1 C1 120.3(4) . . ?
C1 N1 Co1 125.4(3) . . ?
Co1 N5 H5A 109.7 . . ?
Co1 N5 H5B 109.7 . . ?
H5A N5 H5B 108.2 . . ?
C16 N5 Co1 109.69(18) . . ?
C16 N5 H5A 109.7 . . ?
C16 N5 H5B 109.7 . . ?
Co1 N3 H3 109.0 . . ?
C9 N3 Co1 109.51(19) . . ?
C9 N3 H3 109.0 . . ?
C9 N3 C8 112.7(3) . . ?
C8 N3 Co1 107.6(3) . . ?
C8 N3 H3 109.0 . . ?
N4 C10 C9 116.4(2) . . ?
N4 C10 C11 121.8(3) . . ?
C11 C10 C9 121.8(2) . . ?
Co1 N2 H2 107.2 . . ?
C6 N2 Co1 109.7(3) . . ?
C6 N2 H2 107.2 . . ?
C6 N2 C7 117.0(4) . . ?
C7 N2 Co1 108.2(2) . . ?
C7 N2 H2 107.2 . . ?
O1 C15 C16 115.5(2) . . ?
O2 C15 O1 122.6(3) . . ?
O2 C15 C16 121.9(3) . . ?
N4 C14 H14 119.0 . . ?
N4 C14 C13 122.0(3) . . ?
C13 C14 H14 119.0 . . ?
N3 C9 C10 111.3(2) . . ?
N3 C9 H9A 109.4 . . ?
N3 C9 H9B 109.4 . . ?
C10 C9 H9A 109.4 . . ?
C10 C9 H9B 109.4 . . ?
H9A C9 H9B 108.0 . . ?
N5 C16 C15 108.2(2) . . ?
N5 C16 H16 107.8 . . ?
N5 C16 C17 113.0(2) . . ?
C15 C16 H16 107.8 . . ?
C15 C16 C17 112.0(2) . . ?
C17 C16 H16 107.8 . . ?
N1 C5 C6 114.9(3) . . ?
N1 C5 C4 121.0(6) . . ?
C4 C5 C6 124.0(5) . . ?
C10 C11 H11 120.4 . . ?
C10 C11 C12 119.3(3) . . ?
C12 C11 H11 120.4 . . ?
C23 C18 C17 118.7(4) . . ?
C19 C18 C17 123.7(3) . . ?
C19 C18 C23 117.6(4) . . ?
C16 C17 H17A 108.7 . . ?
C16 C17 H17B 108.7 . . ?
C18 C17 C16 114.2(3) . . ?
C18 C17 H17A 108.7 . . ?
C18 C17 H17B 108.7 . . ?
H17A C17 H17B 107.6 . . ?
C1 C2 H2A 120.7 . . ?
C1 C2 C3 118.7(6) . . ?
C3 C2 H2A 120.7 . . ?
N3 C8 H8A 110.2 . . ?
N3 C8 H8B 110.2 . . ?
N3 C8 C7 107.5(3) . . ?
H8A C8 H8B 108.5 . . ?
C7 C8 H8A 110.2 . . ?
C7 C8 H8B 110.2 . . ?
C11 C12 H12 120.5 . . ?
C13 C12 C11 119.0(3) . . ?
C13 C12 H12 120.5 . . ?
C14 C13 C12 119.4(3) . . ?
C14 C13 H13 120.3 . . ?
C12 C13 H13 120.3 . . ?
N1 C1 C2 120.9(6) . . ?
N1 C1 H1 119.6 . . ?
C2 C1 H1 119.6 . . ?
C18 C23 H23 119.2 . . ?
C22 C23 C18 121.7(5) . . ?
C22 C23 H23 119.2 . . ?
N2 C6 C5 108.2(3) . . ?
N2 C6 H6A 110.1 . . ?
N2 C6 H6B 110.1 . . ?
C5 C6 H6A 110.1 . . ?
C5 C6 H6B 110.1 . . ?
H6A C6 H6B 108.4 . . ?
N2 C7 C8 105.7(3) . . ?
N2 C7 H7A 110.6 . . ?
N2 C7 H7B 110.6 . . ?
C8 C7 H7A 110.6 . . ?
C8 C7 H7B 110.6 . . ?
H7A C7 H7B 108.7 . . ?
C18 C19 H19 119.3 . . ?
C18 C19 C20 121.4(5) . . ?
C20 C19 H19 119.3 . . ?
C2 C3 H3A 119.9 . . ?
C4 C3 C2 120.2(5) . . ?
C4 C3 H3A 119.9 . . ?
C19 C20 H20 120.0 . . ?
C21 C20 C19 120.1(6) . . ?
C21 C20 H20 120.0 . . ?
C5 C4 H4 120.5 . . ?
C3 C4 C5 119.0(6) . . ?
C3 C4 H4 120.5 . . ?
C23 C22 H22 120.3 . . ?
C21 C22 C23 119.3(5) . . ?
C21 C22 H22 120.3 . . ?
C20 C21 C22 119.9(5) . . ?
C20 C21 H21 120.0 . . ?
C22 C21 H21 120.0 . . ?

loop_
_geom_bond_atom_site_label_1
_geom_bond_atom_site_label_2
_geom_bond_distance
_geom_bond_site_symmetry_2
_geom_bond_publ_flag
Co1 O1 1.890(2) . ?
Co1 N4 1.962(2) . ?
Co1 N1 1.918(3) . ?
Co1 N5 1.957(3) . ?
Co1 N3 1.984(3) . ?
Co1 N2 1.924(3) . ?
Cl2 O10 1.418(4) . ?
Cl2 O7 1.436(4) . ?
Cl2 O9 1.417(4) . ?
Cl2 O8 1.405(4) . ?
Cl1 O4 1.448(4) . ?
Cl1 O6 1.419(4) . ?
Cl1 O5 1.414(5) . ?
Cl1 O3 1.408(5) . ?
O1 C15 1.299(4) . ?
N4 C10 1.352(4) . ?
N4 C14 1.353(4) . ?
N1 C5 1.344(5) . ?
N1 C1 1.349(5) . ?
N5 H5A 0.8900 . ?
N5 H5B 0.8900 . ?
N5 C16 1.494(4) . ?
O2 C15 1.223(4) . ?
N3 H3 0.9800 . ?
N3 C9 1.478(4) . ?
N3 C8 1.481(5) . ?
C10 C9 1.494(4) . ?
C10 C11 1.379(4) . ?
N2 H2 0.9800 . ?
N2 C6 1.468(6) . ?
N2 C7 1.495(5) . ?
C15 C16 1.525(4) . ?
C14 H14 0.9300 . ?
C14 C13 1.374(4) . ?
C9 H9A 0.9700 . ?
C9 H9B 0.9700 . ?
C16 H16 0.9800 . ?
C16 C17 1.526(4) . ?
C5 C6 1.498(8) . ?
C5 C4 1.386(7) . ?
C11 H11 0.9300 . ?
C11 C12 1.384(5) . ?
C18 C17 1.512(4) . ?
C18 C23 1.392(6) . ?
C18 C19 1.362(6) . ?
C17 H17A 0.9700 . ?
C17 H17B 0.9700 . ?
C2 H2A 0.9300 . ?
C2 C1 1.372(6) . ?
C2 C3 1.396(13) . ?
C8 H8A 0.9700 . ?
C8 H8B 0.9700 . ?
C8 C7 1.503(8) . ?
C12 H12 0.9300 . ?
C12 C13 1.379(5) . ?
C13 H13 0.9300 . ?
C1 H1 0.9300 . ?
C23 H23 0.9300 . ?
C23 C22 1.387(7) . ?
C6 H6A 0.9700 . ?
C6 H6B 0.9700 . ?
C7 H7A 0.9700 . ?
C7 H7B 0.9700 . ?
C19 H19 0.9300 . ?
C19 C20 1.398(7) . ?
C3 H3A 0.9300 . ?
C3 C4 1.358(13) . ?
C20 H20 0.9300 . ?
C20 C21 1.364(11) . ?
C4 H4 0.9300 . ?
C22 H22 0.9300 . ?
C22 C21 1.378(11) . ?
C21 H21 0.9300 . ?

loop_
_twin_individual_id
_twin_individual_mass_fraction_refined
1 0.978(11)
2 0.022(11)
